data_4307386
loop_
_publ_author_name
'Pavel V. Gushchin'
'Nadezhda A. Bokach'
'Konstantin V. Luzyanin'
'Alexey A. Nazarov'
'Matti Haukka'
'Vadim Yu. Kukushkin'

_publ_section_title
;
PtII-Mediated Nitrile-Tetramethylguanidine Coupling as a Key Step for a
Novel Synthesis of 1,6-Dihydro-1,3,5-triazines
;
_journal_name_full 'Inorganic Chemistry'
_journal_page_first 1684
_journal_page_last 1693
_journal_paper_doi 10.1021/ic061884b
_journal_volume 46
_journal_year 2007
_chemical_formula_moiety 'C21 H25 N5'
_chemical_formula_sum 'C21 H25 N5'
_chemical_formula_weight 347.46
_chemical_name_systematic
;
 ?
;
_space_group_IT_number 14
_symmetry_cell_setting monoclinic
_symmetry_space_group_name_Hall '-P 2yn'
_symmetry_space_group_name_H-M 'P 1 21/n 1'
_atom_sites_solution_hydrogens geom
_atom_sites_solution_primary direct
_atom_sites_solution_secondary difmap
_audit_creation_method SHELXL-97
_cell_angle_alpha 90.00
_cell_angle_beta 104.013(3)
_cell_angle_gamma 90.00
_cell_formula_units_Z 4
_cell_length_a 10.2649(4)
_cell_length_b 15.1605(7)
_cell_length_c 12.3997(4)
_cell_measurement_reflns_used 5863
_cell_measurement_temperature 120(2)
_cell_measurement_theta_max 27.48
_cell_measurement_theta_min 1.00
_cell_volume 1872.23(13)
_computing_cell_refinement 'Denzo/Scalepack (Otwinowski & Minor, 1997)'
_computing_data_collection 'Collect (Nonius BV, 1997-2000)'
_computing_data_reduction 'Denzo/Scalepack (Otwinowski & Minor, 1997)'
_computing_molecular_graphics 'Diamond v.3.1a (Crystal Impact GbR, 2006)'
_computing_publication_material 'SHELXL-97 (Sheldrick, 1997)'
_computing_structure_refinement 'SHELXL-97 (Sheldrick, 1997)'
_computing_structure_solution 'SIR2002 (Burla et al., 2003)'
_diffrn_ambient_temperature 120(2)
_diffrn_detector_area_resol_mean 9
_diffrn_measured_fraction_theta_full 0.997
_diffrn_measured_fraction_theta_max 0.997
_diffrn_measurement_device '95mm CCD camera on \k-goniostat'
_diffrn_measurement_device_type 'Nonius KappaCCD'
_diffrn_measurement_method '\f scans and \w scans with \k offset'
_diffrn_radiation_monochromator 'horizontally mounted graphite crystal'
_diffrn_radiation_source 'fine-focus sealed tube'
_diffrn_radiation_type MoK\a
_diffrn_radiation_wavelength 0.71073
_diffrn_reflns_av_R_equivalents 0.0452
_diffrn_reflns_av_sigmaI/netI 0.0451
_diffrn_reflns_limit_h_max 12
_diffrn_reflns_limit_h_min -13
_diffrn_reflns_limit_k_max 19
_diffrn_reflns_limit_k_min -17
_diffrn_reflns_limit_l_max 14
_diffrn_reflns_limit_l_min -15
_diffrn_reflns_number 17497
_diffrn_reflns_theta_full 27.00
_diffrn_reflns_theta_max 27.00
_diffrn_reflns_theta_min 4.00
_exptl_absorpt_coefficient_mu 0.076
_exptl_absorpt_correction_T_max 0.9894
_exptl_absorpt_correction_T_min 0.9870
_exptl_absorpt_correction_type multi-scan
_exptl_absorpt_process_details 'SADABS v.2.10 (Sheldrick, 2003)'
_exptl_crystal_colour yellow
_exptl_crystal_density_diffrn 1.233
_exptl_crystal_density_method 'not measured'
_exptl_crystal_description block
_exptl_crystal_F_000 744
_exptl_crystal_size_max 0.17
_exptl_crystal_size_mid 0.16
_exptl_crystal_size_min 0.14
_refine_diff_density_max 0.174
_refine_diff_density_min -0.216
_refine_diff_density_rms 0.044
_refine_ls_extinction_method none
_refine_ls_goodness_of_fit_ref 1.031
_refine_ls_hydrogen_treatment constr
_refine_ls_matrix_type full
_refine_ls_number_parameters 240
_refine_ls_number_reflns 4066
_refine_ls_number_restraints 0
_refine_ls_restrained_S_all 1.031
_refine_ls_R_factor_all 0.0758
_refine_ls_R_factor_gt 0.0453
_refine_ls_shift/su_max 0.001
_refine_ls_shift/su_mean 0.000
_refine_ls_structure_factor_coef Fsqd
_refine_ls_weighting_details 'calc w=1/[\s^2^(Fo^2^)+(0.0454P)^2^+0.8287P] where P=(Fo^2^+2Fc^2^)/3'
_refine_ls_weighting_scheme calc
_refine_ls_wR_factor_gt 0.1036
_refine_ls_wR_factor_ref 0.1166
_reflns_number_gt 2874
_reflns_number_total 4066
_reflns_threshold_expression >2sigma(I)
_cod_data_source_file ic061884bsi20060930_061616_6.cif
_cod_data_source_block structure_9
_cod_original_sg_symbol_H-M 'P 21/n'
_cod_database_code 4307386

loop_
_symmetry_equiv_pos_as_xyz
'x, y, z'
'-x+1/2, y+1/2, -z+1/2'
'-x, -y, -z'
'x-1/2, -y-1/2, z-1/2'

loop_
_atom_site_label
_atom_site_type_symbol
_atom_site_fract_x
_atom_site_fract_y
_atom_site_fract_z
_atom_site_U_iso_or_equiv
_atom_site_adp_type
_atom_site_occupancy
_atom_site_symmetry_multiplicity
_atom_site_calc_flag
_atom_site_refinement_flags
_atom_site_disorder_assembly
_atom_site_disorder_group
N1 N 0.60862(13) 0.10815(9) 0.45361(11) 0.0232(3) Uani 1 1 d . . .
N2 N 0.66237(13) 0.07031(9) 0.64617(11) 0.0246(3) Uani 1 1 d . . .
N3 N 0.56380(13) 0.20881(9) 0.58951(10) 0.0210(3) Uani 1 1 d . . .
N4 N 0.64410(14) 0.17149(9) 0.77919(11) 0.0263(3) Uani 1 1 d . . .
N5 N 0.49996(13) 0.24590(9) 0.40436(10) 0.0224(3) Uani 1 1 d . . .
C1 C 0.65032(15) 0.05388(11) 0.53729(13) 0.0230(4) Uani 1 1 d . . .
C2 C 0.69510(17) -0.03626(11) 0.51028(14) 0.0275(4) Uani 1 1 d . . .
H2A H 0.6447 -0.0532 0.4345 0.033 Uiso 1 1 calc R .. .
H2B H 0.6738 -0.0797 0.5631 0.033 Uiso 1 1 calc R .. .
C3 C 0.84426(18) -0.03946(13) 0.51630(18) 0.0386(5) Uani 1 1 d . . .
H3A H 0.8657 0.0030 0.4636 0.058 Uiso 1 1 calc R . ..
H3B H 0.8689 -0.0990 0.4975 0.058 Uiso 1 1 calc R .. .
H3C H 0.8947 -0.0245 0.5918 0.058 Uiso 1 1 calc R .. .
C8 C 0.62454(15) 0.15015(11) 0.67115(13) 0.0221(3) Uani 1 1 d . . .
C9 C 0.6925(2) 0.10275(13) 0.86226(15) 0.0393(5) Uani 1 1 d . . .
H9A H 0.6601 0.0451 0.8312 0.059 Uiso 1 1 calc R . ..
H9B H 0.6589 0.1143 0.9284 0.059 Uiso 1 1 calc R . ..
H9C H 0.7909 0.1029 0.8827 0.059 Uiso 1 1 calc R . ..
C10 C 0.65727(17) 0.26139(11) 0.82385(14) 0.0279(4) Uani 1 1 d . . .
H10A H 0.6892 0.3005 0.7728 0.042 Uiso 1 1 calc R .. .
H10B H 0.7217 0.2618 0.8965 0.042 Uiso 1 1 calc R .. .
H10C H 0.5697 0.2820 0.8322 0.042 Uiso 1 1 calc R .. .
C11 C 0.47925(16) 0.28024(10) 0.61034(12) 0.0205(3) Uani 1 1 d . . .
C12 C 0.51465(16) 0.36748(11) 0.60121(13) 0.0250(4) Uani 1 1 d . . .
H12 H 0.5936 0.3817 0.5777 0.030 Uiso 1 1 calc R . ..
C13 C 0.43437(17) 0.43390(11) 0.62655(13) 0.0278(4) Uani 1 1 d . . .
H13 H 0.4593 0.4937 0.6207 0.033 Uiso 1 1 calc R . ..
C14 C 0.31713(17) 0.41449(11) 0.66058(13) 0.0260(4) Uani 1 1 d . . .
C15 C 0.2299(2) 0.48684(13) 0.68921(17) 0.0381(5) Uani 1 1 d . . .
H15A H 0.1589 0.5016 0.6233 0.057 Uiso 1 1 calc R .. .
H15B H 0.2849 0.5392 0.7142 0.057 Uiso 1 1 calc R .. .
H15C H 0.1893 0.4666 0.7487 0.057 Uiso 1 1 calc R .. .
C16 C 0.28184(16) 0.32642(11) 0.66626(13) 0.0243(4) Uani 1 1 d . . .
H16 H 0.2016 0.3118 0.6876 0.029 Uiso 1 1 calc R . ..
C17 C 0.36193(16) 0.25945(11) 0.64129(12) 0.0226(4) Uani 1 1 d . . .
H17 H 0.3364 0.1995 0.6454 0.027 Uiso 1 1 calc R . ..
C18 C 0.55720(15) 0.18757(11) 0.47604(12) 0.0209(3) Uani 1 1 d . . .
C19 C 0.47299(15) 0.23094(11) 0.28892(13) 0.0218(3) Uani 1 1 d . . .
C20 C 0.43670(16) 0.15031(11) 0.23483(13) 0.0243(4) Uani 1 1 d . . .
H20 H 0.4385 0.0979 0.2772 0.029 Uiso 1 1 calc R . ..
C21 C 0.39807(16) 0.14655(11) 0.11951(13) 0.0253(4) Uani 1 1 d . . .
H21 H 0.3734 0.0912 0.0846 0.030 Uiso 1 1 calc R . ..
C22 C 0.39430(16) 0.22126(11) 0.05332(13) 0.0240(4) Uani 1 1 d . . .
C23 C 0.34838(18) 0.21630(13) -0.07148(14) 0.0316(4) Uani 1 1 d . . .
H23A H 0.3484 0.2756 -0.1030 0.047 Uiso 1 1 calc R .. .
H23B H 0.2574 0.1918 -0.0925 0.047 Uiso 1 1 calc R .. .
H23C H 0.4095 0.1783 -0.1001 0.047 Uiso 1 1 calc R .. .
C24 C 0.43116(16) 0.30063(11) 0.10745(13) 0.0256(4) Uani 1 1 d . . .
H24 H 0.4306 0.3528 0.0648 0.031 Uiso 1 1 calc R . ..
C25 C 0.46887(16) 0.30570(11) 0.22255(13) 0.0241(4) Uani 1 1 d . . .
H25 H 0.4924 0.3614 0.2570 0.029 Uiso 1 1 calc R . ..

loop_
_atom_site_aniso_label
_atom_site_aniso_U_11
_atom_site_aniso_U_22
_atom_site_aniso_U_33
_atom_site_aniso_U_23
_atom_site_aniso_U_13
_atom_site_aniso_U_12
N1 0.0221(7) 0.0232(8) 0.0243(7) -0.0005(6) 0.0059(5) 0.0019(6)
N2 0.0230(7) 0.0230(8) 0.0269(7) 0.0006(6) 0.0044(5) 0.0015(6)
N3 0.0216(7) 0.0211(7) 0.0199(7) 0.0002(5) 0.0044(5) 0.0014(5)
N4 0.0306(8) 0.0256(8) 0.0204(7) 0.0003(6) 0.0017(6) 0.0005(6)
N5 0.0248(7) 0.0232(8) 0.0194(7) -0.0003(6) 0.0059(5) -0.0003(6)
C1 0.0168(8) 0.0246(9) 0.0278(9) -0.0014(7) 0.0057(6) -0.0012(7)
C2 0.0278(9) 0.0234(9) 0.0322(9) -0.0003(7) 0.0089(7) 0.0010(7)
C3 0.0307(10) 0.0280(10) 0.0599(13) -0.0028(9) 0.0165(9) 0.0033(8)
C8 0.0187(8) 0.0250(9) 0.0222(8) 0.0007(7) 0.0043(6) -0.0022(7)
C9 0.0561(12) 0.0334(11) 0.0241(9) 0.0065(8) 0.0016(8) 0.0067(9)
C10 0.0257(9) 0.0304(10) 0.0253(9) -0.0028(7) 0.0020(7) -0.0027(7)
C11 0.0242(8) 0.0215(9) 0.0147(7) -0.0008(6) 0.0023(6) 0.0024(7)
C12 0.0259(8) 0.0257(9) 0.0235(8) -0.0009(7) 0.0065(6) -0.0038(7)
C13 0.0351(10) 0.0204(9) 0.0273(9) -0.0008(7) 0.0063(7) -0.0016(7)
C14 0.0289(9) 0.0263(9) 0.0216(8) -0.0011(7) 0.0040(6) 0.0053(7)
C15 0.0429(11) 0.0292(11) 0.0443(11) -0.0041(8) 0.0144(9) 0.0070(9)
C16 0.0230(8) 0.0293(10) 0.0209(8) 0.0012(7) 0.0058(6) 0.0022(7)
C17 0.0246(8) 0.0222(9) 0.0198(8) 0.0005(6) 0.0030(6) -0.0013(7)
C18 0.0189(8) 0.0240(9) 0.0204(8) -0.0016(7) 0.0059(6) -0.0024(7)
C19 0.0196(8) 0.0251(9) 0.0217(8) 0.0004(7) 0.0070(6) 0.0022(7)
C20 0.0276(9) 0.0231(9) 0.0228(8) 0.0032(7) 0.0078(7) -0.0008(7)
C21 0.0278(9) 0.0245(9) 0.0240(8) -0.0019(7) 0.0068(7) -0.0009(7)
C22 0.0209(8) 0.0291(10) 0.0233(8) 0.0018(7) 0.0078(6) 0.0034(7)
C23 0.0344(10) 0.0365(11) 0.0239(9) 0.0024(7) 0.0074(7) 0.0047(8)
C24 0.0266(9) 0.0253(9) 0.0260(9) 0.0062(7) 0.0083(7) 0.0031(7)
C25 0.0256(8) 0.0224(9) 0.0245(8) -0.0005(7) 0.0065(7) 0.0005(7)

loop_
_atom_type_symbol
_atom_type_description
_atom_type_scat_dispersion_real
_atom_type_scat_dispersion_imag
_atom_type_scat_source
C C 0.0033 0.0016 'International Tables Vol C Tables 4.2.6.8 and 6.1.1.4'
H H 0.0000 0.0000 'International Tables Vol C Tables 4.2.6.8 and 6.1.1.4'
N N 0.0061 0.0033 'International Tables Vol C Tables 4.2.6.8 and 6.1.1.4'

loop_
_geom_angle_atom_site_label_1
_geom_angle_atom_site_label_2
_geom_angle_atom_site_label_3
_geom_angle
_geom_angle_site_symmetry_1
_geom_angle_site_symmetry_3
_geom_angle_publ_flag
C1 N1 C18 117.29(13) . . ?
C8 N2 C1 116.09(14) . . ?
C8 N3 C18 118.88(13) . . ?
C8 N3 C11 122.36(13) . . ?
C18 N3 C11 117.14(12) . . ?
C8 N4 C9 118.20(15) . . ?
C8 N4 C10 125.31(14) . . ?
C9 N4 C10 114.30(13) . . ?
C18 N5 C19 122.29(14) . . ?
N1 C1 N2 127.52(15) . . ?
N1 C1 C2 116.87(14) . . ?
N2 C1 C2 115.56(14) . . ?
C1 C2 C3 112.18(14) . . ?
C1 C2 H2A 109.2 . . ?
C3 C2 H2A 109.2 . . ?
C1 C2 H2B 109.2 . . ?
C3 C2 H2B 109.2 . . ?
H2A C2 H2B 107.9 . . ?
C2 C3 H3A 109.5 . . ?
C2 C3 H3B 109.5 . . ?
H3A C3 H3B 109.5 . . ?
C2 C3 H3C 109.5 . . ?
H3A C3 H3C 109.5 . . ?
H3B C3 H3C 109.5 . . ?
N2 C8 N4 117.97(14) . . ?
N2 C8 N3 121.46(14) . . ?
N4 C8 N3 120.55(15) . . ?
N4 C9 H9A 109.5 . . ?
N4 C9 H9B 109.5 . . ?
H9A C9 H9B 109.5 . . ?
N4 C9 H9C 109.5 . . ?
H9A C9 H9C 109.5 . . ?
H9B C9 H9C 109.5 . . ?
N4 C10 H10A 109.5 . . ?
N4 C10 H10B 109.5 . . ?
H10A C10 H10B 109.5 . . ?
N4 C10 H10C 109.5 . . ?
H10A C10 H10C 109.5 . . ?
H10B C10 H10C 109.5 . . ?
C12 C11 C17 120.21(15) . . ?
C12 C11 N3 121.27(14) . . ?
C17 C11 N3 118.51(14) . . ?
C11 C12 C13 119.61(15) . . ?
C11 C12 H12 120.2 . . ?
C13 C12 H12 120.2 . . ?
C12 C13 C14 121.19(16) . . ?
C12 C13 H13 119.4 . . ?
C14 C13 H13 119.4 . . ?
C16 C14 C13 118.11(15) . . ?
C16 C14 C15 120.57(16) . . ?
C13 C14 C15 121.32(16) . . ?
C14 C15 H15A 109.5 . . ?
C14 C15 H15B 109.5 . . ?
H15A C15 H15B 109.5 . . ?
C14 C15 H15C 109.5 . . ?
H15A C15 H15C 109.5 . . ?
H15B C15 H15C 109.5 . . ?
C17 C16 C14 121.05(15) . . ?
C17 C16 H16 119.5 . . ?
C14 C16 H16 119.5 . . ?
C11 C17 C16 119.78(15) . . ?
C11 C17 H17 120.1 . . ?
C16 C17 H17 120.1 . . ?
N5 C18 N1 126.60(14) . . ?
N5 C18 N3 115.40(14) . . ?
N1 C18 N3 117.99(13) . . ?
C25 C19 C20 117.38(14) . . ?
C25 C19 N5 116.03(14) . . ?
C20 C19 N5 126.23(15) . . ?
C21 C20 C19 120.34(15) . . ?
C21 C20 H20 119.8 . . ?
C19 C20 H20 119.8 . . ?
C20 C21 C22 122.20(16) . . ?
C20 C21 H21 118.9 . . ?
C22 C21 H21 118.9 . . ?
C24 C22 C21 117.08(15) . . ?
C24 C22 C23 121.47(15) . . ?
C21 C22 C23 121.43(15) . . ?
C22 C23 H23A 109.5 . . ?
C22 C23 H23B 109.5 . . ?
H23A C23 H23B 109.5 . . ?
C22 C23 H23C 109.5 . . ?
H23A C23 H23C 109.5 . . ?
H23B C23 H23C 109.5 . . ?
C22 C24 C25 121.46(15) . . ?
C22 C24 H24 119.3 . . ?
C25 C24 H24 119.3 . . ?
C24 C25 C19 121.52(16) . . ?
C24 C25 H25 119.2 . . ?
C19 C25 H25 119.2 . . ?

loop_
_geom_bond_atom_site_label_1
_geom_bond_atom_site_label_2
_geom_bond_distance
_geom_bond_site_symmetry_2
_geom_bond_publ_flag
N1 C1 1.312(2) . ?
N1 C18 1.370(2) . ?
N2 C8 1.330(2) . ?
N2 C1 1.349(2) . ?
N3 C8 1.378(2) . ?
N3 C18 1.429(2) . ?
N3 C11 1.450(2) . ?
N4 C8 1.345(2) . ?
N4 C9 1.465(2) . ?
N4 C10 1.465(2) . ?
N5 C18 1.290(2) . ?
N5 C19 1.409(2) . ?
C1 C2 1.505(2) . ?
C2 C3 1.516(2) . ?
C2 H2A 0.9900 . ?
C2 H2B 0.9900 . ?
C3 H3A 0.9800 . ?
C3 H3B 0.9800 . ?
C3 H3C 0.9800 . ?
C9 H9A 0.9800 . ?
C9 H9B 0.9800 . ?
C9 H9C 0.9800 . ?
C10 H10A 0.9800 . ?
C10 H10B 0.9800 . ?
C10 H10C 0.9800 . ?
C11 C12 1.384(2) . ?
C11 C17 1.386(2) . ?
C12 C13 1.385(2) . ?
C12 H12 0.9500 . ?
C13 C14 1.400(2) . ?
C13 H13 0.9500 . ?
C14 C16 1.390(2) . ?
C14 C15 1.512(2) . ?
C15 H15A 0.9800 . ?
C15 H15B 0.9800 . ?
C15 H15C 0.9800 . ?
C16 C17 1.388(2) . ?
C16 H16 0.9500 . ?
C17 H17 0.9500 . ?
C19 C25 1.395(2) . ?
C19 C20 1.401(2) . ?
C20 C21 1.389(2) . ?
C20 H20 0.9500 . ?
C21 C22 1.394(2) . ?
C21 H21 0.9500 . ?
C22 C24 1.385(2) . ?
C22 C23 1.506(2) . ?
C23 H23A 0.9800 . ?
C23 H23B 0.9800 . ?
C23 H23C 0.9800 . ?
C24 C25 1.387(2) . ?
C24 H24 0.9500 . ?
C25 H25 0.9500 . ?

loop_
_cod_related_entry_id
_cod_related_entry_database
_cod_related_entry_code
1 ChemSpider 21177395
